data_1520416
loop_
_publ_author_name
'Spencer, John'
'Callear, Samantha K.'
'Hursthouse, Michael B.'

_publ_section_title
;
 C22H25ClN5OPPd
;
_journal_name_full 'Crystal Structure Report Archive'
_journal_page_first 641
_journal_year 2009
_chemical_formula_sum 'C22 H25 Cl N5 O P Pd'
_chemical_formula_weight 548.29
_space_group_IT_number 2
_symmetry_cell_setting triclinic
_symmetry_space_group_name_Hall '-P 1'
_symmetry_space_group_name_H-M 'P -1'
_atom_sites_solution_hydrogens geom
_atom_sites_solution_primary direct
_atom_sites_solution_secondary difmap
_cell_angle_alpha 86.643(3)
_cell_angle_beta 86.468(2)
_cell_angle_gamma 86.435(2)
_cell_formula_units_Z 2
_cell_length_a 8.8363(4)
_cell_length_b 10.2749(3)
_cell_length_c 11.6567(5)
_cell_measurement_reflns_used 22108
_cell_measurement_temperature 120(2)
_cell_measurement_theta_max 27.48
_cell_measurement_theta_min 2.91
_cell_volume 1052.69(7)
_computing_cell_refinement 'DENZO (Otwinowski & Minor, 1997) & COLLECT (Hooft, R.W.W., 1998)'
_computing_data_collection 'COLLECT (Hooft, R.W.W., 1998)'
_computing_data_reduction 'DENZO (Otwinowski & Minor, 1997) & COLLECT (Hooft, R.W.W., 1998)'
_computing_structure_refinement 'SHELXL-97 (Sheldrick, 2008)'
_diffrn_ambient_temperature 120(2)
_diffrn_measured_fraction_theta_full 0.988
_diffrn_measured_fraction_theta_max 0.988
_diffrn_measurement_device_type 'Bruker-Nonius APEX II CCD camera on \k-goniostat'
_diffrn_measurement_method '\f & \w scans'
_diffrn_radiation_monochromator '10cm confocal mirrors'
_diffrn_radiation_source 'Bruker-Nonius FR591 rotating anode'
_diffrn_radiation_type MoK\a
_diffrn_radiation_wavelength 0.71073
_diffrn_reflns_av_R_equivalents 0.0534
_diffrn_reflns_av_sigmaI/netI 0.0591
_diffrn_reflns_limit_h_max 11
_diffrn_reflns_limit_h_min -11
_diffrn_reflns_limit_k_max 12
_diffrn_reflns_limit_k_min -13
_diffrn_reflns_limit_l_max 15
_diffrn_reflns_limit_l_min -15
_diffrn_reflns_number 16112
_diffrn_reflns_theta_full 27.48
_diffrn_reflns_theta_max 27.48
_diffrn_reflns_theta_min 2.96
_exptl_absorpt_coefficient_mu 1.111
_exptl_absorpt_correction_T_max 0.9890
_exptl_absorpt_correction_T_min 0.9164
_exptl_absorpt_correction_type multi-scan
_exptl_absorpt_process_details 'SADABS 2007/2 (Sheldrick, G.M., 2007)'
_exptl_crystal_colour colourless
_exptl_crystal_density_diffrn 1.730
_exptl_crystal_density_method 'not measured'
_exptl_crystal_description lath
_exptl_crystal_F_000 556
_exptl_crystal_size_max 0.08
_exptl_crystal_size_mid 0.04
_exptl_crystal_size_min 0.01
_refine_diff_density_max 0.642
_refine_diff_density_min -0.633
_refine_diff_density_rms 0.144
_refine_ls_extinction_method none
_refine_ls_goodness_of_fit_ref 1.124
_refine_ls_hydrogen_treatment constr
_refine_ls_matrix_type full
_refine_ls_number_parameters 281
_refine_ls_number_reflns 4783
_refine_ls_number_restraints 0
_refine_ls_restrained_S_all 1.124
_refine_ls_R_factor_all 0.0686
_refine_ls_R_factor_gt 0.0532
_refine_ls_shift/su_max 0.001
_refine_ls_shift/su_mean 0.000
_refine_ls_structure_factor_coef Fsqd
_refine_ls_weighting_details 'calc w=1/[\s^2^(Fo^2^)+(0.0000P)^2^+5.4726P] where P=(Fo^2^+2Fc^2^)/3'
_refine_ls_weighting_scheme calc
_refine_ls_wR_factor_gt 0.1018
_refine_ls_wR_factor_ref 0.1097
_reflns_number_gt 4043
_reflns_number_total 4783
_reflns_threshold_expression >2\s(I)
_cod_data_source_file eCrystal-641.cif
_cod_data_source_block 2009src0114
_cod_depositor_comments
;
Citation :
Spencer, John and Callear, Samantha K. and 
Hursthouse, Michael B. (2009) 
University of Southampton, Crystal Structure Report Archive. 
(doi:10.5258/ecrystals/641)

More at:
http://ecrystals.chem.soton.ac.uk/641/
;
_cod_original_sg_symbol_H-M P-1
_cod_database_code 1520416

loop_
_symmetry_equiv_pos_as_xyz
'x, y, z'
'-x, -y, -z'

loop_
_atom_site_label
_atom_site_type_symbol
_atom_site_fract_x
_atom_site_fract_y
_atom_site_fract_z
_atom_site_U_iso_or_equiv
_atom_site_adp_type
_atom_site_occupancy
_atom_site_symmetry_multiplicity
_atom_site_calc_flag
_atom_site_refinement_flags
_atom_site_disorder_assembly
_atom_site_disorder_group
C2 C 0.2654(5) 0.9320(4) 0.4801(4) 0.0210(10) Uani 1 1 d . . .
H2A H 0.2737 0.9965 0.4138 0.025 Uiso 1 1 calc R . .
H2B H 0.2717 0.9783 0.5516 0.025 Uiso 1 1 calc R . .
C3 C 0.1160(6) 0.8680(5) 0.4817(4) 0.0267(11) Uani 1 1 d . . .
C5 C 0.1750(5) 0.8335(4) 0.2755(4) 0.0219(10) Uani 1 1 d . . .
C6 C 0.1002(6) 0.8642(5) 0.1742(5) 0.0315(12) Uani 1 1 d . . .
H6 H -0.0077 0.8709 0.1774 0.038 Uiso 1 1 calc R . .
C7 C 0.1794(7) 0.8848(5) 0.0702(5) 0.0342(13) Uani 1 1 d . . .
H7 H 0.1265 0.9036 0.0021 0.041 Uiso 1 1 calc R . .
C8 C 0.3372(7) 0.8782(5) 0.0651(4) 0.0315(12) Uani 1 1 d . . .
H8 H 0.3924 0.8962 -0.0060 0.038 Uiso 1 1 calc R . .
C9 C 0.4145(6) 0.8450(5) 0.1644(4) 0.0231(10) Uani 1 1 d . . .
H9 H 0.5224 0.8396 0.1604 0.028 Uiso 1 1 calc R . .
C10 C 0.3347(5) 0.8197(4) 0.2701(4) 0.0163(9) Uani 1 1 d . . .
C11 C 0.4203(5) 0.7800(4) 0.3730(4) 0.0150(9) Uani 1 1 d . . .
C12 C 0.5414(5) 0.6743(4) 0.3736(4) 0.0168(9) Uani 1 1 d . . .
C13 C 0.5855(5) 0.6008(4) 0.2788(4) 0.0206(10) Uani 1 1 d . . .
H13 H 0.5428 0.6231 0.2069 0.025 Uiso 1 1 calc R . .
C14 C 0.6897(5) 0.4967(4) 0.2884(4) 0.0196(9) Uani 1 1 d . . .
H14 H 0.7208 0.4489 0.2228 0.023 Uiso 1 1 calc R . .
C15 C 0.7497(5) 0.4610(4) 0.3934(4) 0.0205(10) Uani 1 1 d . . .
H15 H 0.8202 0.3877 0.4004 0.025 Uiso 1 1 calc R . .
C16 C 0.7065(5) 0.5331(4) 0.4886(4) 0.0199(9) Uani 1 1 d . . .
H16 H 0.7475 0.5071 0.5604 0.024 Uiso 1 1 calc R . .
C17 C 0.6047(5) 0.6426(4) 0.4820(4) 0.0164(9) Uani 1 1 d . . .
C18 C -0.0601(7) 0.7563(7) 0.3765(8) 0.061(2) Uani 1 1 d . . .
H18A H -0.0868 0.7136 0.4518 0.092 Uiso 1 1 calc R . .
H18B H -0.0547 0.6919 0.3174 0.092 Uiso 1 1 calc R . .
H18C H -0.1377 0.8256 0.3584 0.092 Uiso 1 1 calc R . .
C20 C 0.8283(6) 0.5629(5) 0.7537(4) 0.0241(10) Uani 1 1 d . . .
H20A H 0.7869 0.4768 0.7452 0.029 Uiso 1 1 calc R . .
H20B H 0.9037 0.5788 0.6888 0.029 Uiso 1 1 calc R . .
C22 C 0.7961(6) 0.5338(5) 0.9617(4) 0.0292(12) Uani 1 1 d . . .
H22A H 0.7468 0.4522 0.9493 0.035 Uiso 1 1 calc R . .
H22B H 0.8538 0.5182 1.0319 0.035 Uiso 1 1 calc R . .
C24 C 0.5721(5) 0.6473(5) 0.8882(4) 0.0205(10) Uani 1 1 d . . .
H24A H 0.4896 0.7142 0.9056 0.025 Uiso 1 1 calc R . .
H24B H 0.5255 0.5628 0.8833 0.025 Uiso 1 1 calc R . .
C25 C 0.7776(5) 0.8285(5) 0.7919(4) 0.0212(10) Uani 1 1 d . . .
H25A H 0.8515 0.8537 0.7284 0.025 Uiso 1 1 calc R . .
H25B H 0.7060 0.9048 0.8052 0.025 Uiso 1 1 calc R . .
C27 C 0.9713(6) 0.6859(5) 0.8780(5) 0.0269(11) Uani 1 1 d . . .
H27A H 1.0364 0.6754 0.9445 0.032 Uiso 1 1 calc R . .
H27B H 1.0372 0.7076 0.8086 0.032 Uiso 1 1 calc R . .
C28 C 0.7531(6) 0.7592(5) 0.9933(4) 0.0254(11) Uani 1 1 d . . .
H28A H 0.6737 0.8309 1.0018 0.030 Uiso 1 1 calc R . .
H28B H 0.8090 0.7512 1.0646 0.030 Uiso 1 1 calc R . .
N1 N 0.3887(4) 0.8305(3) 0.4707(3) 0.0168(8) Uani 1 1 d . . .
N4 N 0.0882(5) 0.8133(4) 0.3794(4) 0.0281(10) Uani 1 1 d . . .
N21 N 0.9038(5) 0.5607(4) 0.8634(4) 0.0249(9) Uani 1 1 d . . .
N23 N 0.6780(5) 0.6364(4) 0.9824(3) 0.0223(9) Uani 1 1 d . . .
N26 N 0.8592(5) 0.7952(4) 0.8966(3) 0.0231(9) Uani 1 1 d . . .
O3 O 0.0298(4) 0.8606(4) 0.5657(3) 0.0409(10) Uani 1 1 d . . .
P19 P 0.67113(13) 0.69262(11) 0.74795(10) 0.0170(2) Uani 1 1 d . . .
Cl1 Cl 0.39121(15) 0.90002(12) 0.74230(10) 0.0285(3) Uani 1 1 d . . .
Pd1 Pd 0.51752(4) 0.75646(3) 0.60610(3) 0.01710(11) Uani 1 1 d . . .

loop_
_atom_site_aniso_label
_atom_site_aniso_U_11
_atom_site_aniso_U_22
_atom_site_aniso_U_33
_atom_site_aniso_U_23
_atom_site_aniso_U_13
_atom_site_aniso_U_12
C2 0.027(3) 0.018(2) 0.017(2) -0.0025(17) 0.0016(19) 0.0091(19)
C3 0.023(3) 0.022(2) 0.031(3) 0.011(2) 0.006(2) 0.0089(19)
C5 0.019(2) 0.016(2) 0.031(3) -0.0055(19) -0.001(2) -0.0039(18)
C6 0.029(3) 0.024(3) 0.044(3) -0.009(2) -0.018(2) 0.002(2)
C7 0.044(3) 0.027(3) 0.033(3) -0.008(2) -0.024(3) 0.010(2)
C8 0.056(4) 0.020(3) 0.018(2) -0.0045(19) -0.003(2) 0.009(2)
C9 0.029(3) 0.023(2) 0.017(2) -0.0048(18) -0.0064(19) 0.008(2)
C10 0.022(2) 0.015(2) 0.012(2) -0.0011(16) -0.0056(17) 0.0022(17)
C11 0.015(2) 0.014(2) 0.016(2) -0.0032(16) -0.0003(17) -0.0027(16)
C12 0.018(2) 0.015(2) 0.018(2) 0.0005(17) 0.0022(17) -0.0044(17)
C13 0.025(3) 0.021(2) 0.016(2) 0.0003(18) -0.0025(18) -0.0016(19)
C14 0.019(2) 0.021(2) 0.019(2) -0.0065(18) 0.0028(18) 0.0004(18)
C15 0.018(2) 0.017(2) 0.026(2) -0.0001(18) -0.0003(19) 0.0003(17)
C16 0.022(2) 0.019(2) 0.019(2) -0.0013(17) -0.0012(18) 0.0022(18)
C17 0.016(2) 0.021(2) 0.014(2) -0.0036(17) 0.0014(17) -0.0069(17)
C18 0.026(3) 0.051(4) 0.108(7) -0.014(4) 0.008(4) -0.020(3)
C20 0.025(3) 0.022(2) 0.025(3) -0.0055(19) -0.005(2) 0.0059(19)
C22 0.038(3) 0.027(3) 0.023(3) 0.003(2) -0.011(2) -0.002(2)
C24 0.023(2) 0.023(2) 0.015(2) 0.0001(18) -0.0022(18) -0.0002(19)
C25 0.024(3) 0.023(2) 0.017(2) -0.0036(18) 0.0002(19) 0.0014(19)
C27 0.023(3) 0.027(3) 0.033(3) -0.008(2) -0.008(2) -0.001(2)
C28 0.030(3) 0.035(3) 0.012(2) -0.0059(19) -0.0063(19) 0.000(2)
N1 0.021(2) 0.0151(18) 0.0130(18) 0.0009(14) 0.0022(15) 0.0019(15)
N4 0.015(2) 0.024(2) 0.045(3) -0.0002(19) 0.0030(18) -0.0043(16)
N21 0.024(2) 0.026(2) 0.025(2) -0.0015(17) -0.0070(17) 0.0031(17)
N23 0.028(2) 0.025(2) 0.0150(19) -0.0012(15) -0.0049(16) -0.0014(17)
N26 0.022(2) 0.026(2) 0.022(2) -0.0055(16) -0.0049(17) -0.0006(16)
O3 0.032(2) 0.046(2) 0.039(2) 0.0159(18) 0.0168(18) 0.0117(18)
P19 0.0191(6) 0.0191(6) 0.0126(5) -0.0016(4) -0.0016(4) 0.0025(4)
Cl1 0.0354(7) 0.0329(7) 0.0163(6) -0.0070(5) -0.0039(5) 0.0138(5)
Pd1 0.02036(19) 0.01824(18) 0.01223(17) -0.00136(12) -0.00095(12) 0.00304(13)

loop_
_atom_type_symbol
_atom_type_description
_atom_type_scat_dispersion_real
_atom_type_scat_dispersion_imag
_atom_type_scat_source
C C 0.0033 0.0016 'International Tables Vol C Tables 4.2.6.8 and 6.1.1.4'
H H 0.0000 0.0000 'International Tables Vol C Tables 4.2.6.8 and 6.1.1.4'
N N 0.0061 0.0033 'International Tables Vol C Tables 4.2.6.8 and 6.1.1.4'
O O 0.0106 0.0060 'International Tables Vol C Tables 4.2.6.8 and 6.1.1.4'
P P 0.1023 0.0942 'International Tables Vol C Tables 4.2.6.8 and 6.1.1.4'
Cl Cl 0.1484 0.1585 'International Tables Vol C Tables 4.2.6.8 and 6.1.1.4'
Pd Pd -0.9988 1.0072 'International Tables Vol C Tables 4.2.6.8 and 6.1.1.4'

loop_
_geom_angle_atom_site_label_1
_geom_angle_atom_site_label_2
_geom_angle_atom_site_label_3
_geom_angle
_geom_angle_site_symmetry_1
_geom_angle_site_symmetry_3
N1 C2 C3 108.4(4) . .
N1 C2 H2A 110.0 . .
C3 C2 H2A 110.0 . .
N1 C2 H2B 110.0 . .
C3 C2 H2B 110.0 . .
H2A C2 H2B 108.4 . .
O3 C3 N4 122.3(5) . .
O3 C3 C2 123.1(5) . .
N4 C3 C2 114.5(4) . .
C6 C5 N4 119.0(5) . .
C6 C5 C10 119.2(5) . .
N4 C5 C10 121.7(4) . .
C7 C6 C5 121.4(5) . .
C7 C6 H6 119.3 . .
C5 C6 H6 119.3 . .
C6 C7 C8 119.7(5) . .
C6 C7 H7 120.2 . .
C8 C7 H7 120.2 . .
C7 C8 C9 120.0(5) . .
C7 C8 H8 120.0 . .
C9 C8 H8 120.0 . .
C8 C9 C10 120.7(5) . .
C8 C9 H9 119.7 . .
C10 C9 H9 119.7 . .
C9 C10 C5 118.9(4) . .
C9 C10 C11 119.2(4) . .
C5 C10 C11 121.9(4) . .
N1 C11 C12 114.8(4) . .
N1 C11 C10 122.2(4) . .
C12 C11 C10 122.8(4) . .
C13 C12 C17 120.4(4) . .
C13 C12 C11 123.9(4) . .
C17 C12 C11 115.5(4) . .
C14 C13 C12 120.7(4) . .
C14 C13 H13 119.6 . .
C12 C13 H13 119.6 . .
C13 C14 C15 120.2(4) . .
C13 C14 H14 119.9 . .
C15 C14 H14 119.9 . .
C14 C15 C16 119.7(4) . .
C14 C15 H15 120.2 . .
C16 C15 H15 120.2 . .
C15 C16 C17 122.2(4) . .
C15 C16 H16 118.9 . .
C17 C16 H16 118.9 . .
C16 C17 C12 116.8(4) . .
C16 C17 Pd1 129.9(3) . .
C12 C17 Pd1 113.1(3) . .
N4 C18 H18A 109.5 . .
N4 C18 H18B 109.5 . .
H18A C18 H18B 109.5 . .
N4 C18 H18C 109.5 . .
H18A C18 H18C 109.5 . .
H18B C18 H18C 109.5 . .
N21 C20 P19 111.2(3) . .
N21 C20 H20A 109.4 . .
P19 C20 H20A 109.4 . .
N21 C20 H20B 109.4 . .
P19 C20 H20B 109.4 . .
H20A C20 H20B 108.0 . .
N23 C22 N21 115.2(4) . .
N23 C22 H22A 108.5 . .
N21 C22 H22A 108.5 . .
N23 C22 H22B 108.5 . .
N21 C22 H22B 108.5 . .
H22A C22 H22B 107.5 . .
N23 C24 P19 111.4(3) . .
N23 C24 H24A 109.4 . .
P19 C24 H24A 109.4 . .
N23 C24 H24B 109.4 . .
P19 C24 H24B 109.4 . .
H24A C24 H24B 108.0 . .
N26 C25 P19 112.8(3) . .
N26 C25 H25A 109.0 . .
P19 C25 H25A 109.0 . .
N26 C25 H25B 109.0 . .
P19 C25 H25B 109.0 . .
H25A C25 H25B 107.8 . .
N26 C27 N21 113.9(4) . .
N26 C27 H27A 108.8 . .
N21 C27 H27A 108.8 . .
N26 C27 H27B 108.8 . .
N21 C27 H27B 108.8 . .
H27A C27 H27B 107.7 . .
N26 C28 N23 115.0(4) . .
N26 C28 H28A 108.5 . .
N23 C28 H28A 108.5 . .
N26 C28 H28B 108.5 . .
N23 C28 H28B 108.5 . .
H28A C28 H28B 107.5 . .
C11 N1 C2 118.9(4) . .
C11 N1 Pd1 116.2(3) . .
C2 N1 Pd1 124.9(3) . .
C3 N4 C5 124.2(4) . .
C3 N4 C18 115.6(5) . .
C5 N4 C18 118.7(5) . .
C22 N21 C27 108.8(4) . .
C22 N21 C20 111.0(4) . .
C27 N21 C20 111.3(4) . .
C22 N23 C28 107.8(4) . .
C22 N23 C24 110.4(4) . .
C28 N23 C24 112.0(4) . .
C28 N26 C27 109.0(4) . .
C28 N26 C25 110.7(4) . .
C27 N26 C25 110.4(4) . .
C25 P19 C24 99.3(2) . .
C25 P19 C20 97.8(2) . .
C24 P19 C20 97.4(2) . .
C25 P19 Pd1 111.84(15) . .
C24 P19 Pd1 114.94(15) . .
C20 P19 Pd1 130.39(16) . .
C17 Pd1 N1 80.27(16) . .
C17 Pd1 P19 100.36(13) . .
N1 Pd1 P19 174.46(11) . .
C17 Pd1 Cl1 173.96(13) . .
N1 Pd1 Cl1 93.87(10) . .
P19 Pd1 Cl1 85.61(4) . .

loop_
_geom_bond_atom_site_label_1
_geom_bond_atom_site_label_2
_geom_bond_distance
_geom_bond_site_symmetry_2
C2 N1 1.464(5) .
C2 C3 1.510(7) .
C2 H2A 0.9900 .
C2 H2B 0.9900 .
C3 O3 1.205(6) .
C3 N4 1.389(7) .
C5 C6 1.398(7) .
C5 N4 1.405(6) .
C5 C10 1.408(6) .
C6 C7 1.375(8) .
C6 H6 0.9500 .
C7 C8 1.389(8) .
C7 H7 0.9500 .
C8 C9 1.395(7) .
C8 H8 0.9500 .
C9 C10 1.401(6) .
C9 H9 0.9500 .
C10 C11 1.480(6) .
C11 N1 1.288(6) .
C11 C12 1.477(6) .
C12 C13 1.397(6) .
C12 C17 1.426(6) .
C13 C14 1.371(6) .
C13 H13 0.9500 .
C14 C15 1.385(6) .
C14 H14 0.9500 .
C15 C16 1.391(6) .
C15 H15 0.9500 .
C16 C17 1.397(6) .
C16 H16 0.9500 .
C17 Pd1 2.001(4) .
C18 N4 1.472(7) .
C18 H18A 0.9800 .
C18 H18B 0.9800 .
C18 H18C 0.9800 .
C20 N21 1.477(6) .
C20 P19 1.866(5) .
C20 H20A 0.9900 .
C20 H20B 0.9900 .
C22 N23 1.456(6) .
C22 N21 1.469(7) .
C22 H22A 0.9900 .
C22 H22B 0.9900 .
C24 N23 1.481(6) .
C24 P19 1.855(5) .
C24 H24A 0.9900 .
C24 H24B 0.9900 .
C25 N26 1.468(6) .
C25 P19 1.845(5) .
C25 H25A 0.9900 .
C25 H25B 0.9900 .
C27 N26 1.467(6) .
C27 N21 1.475(6) .
C27 H27A 0.9900 .
C27 H27B 0.9900 .
C28 N26 1.467(6) .
C28 N23 1.476(6) .
C28 H28A 0.9900 .
C28 H28B 0.9900 .
N1 Pd1 2.083(4) .
P19 Pd1 2.2463(12) .
Cl1 Pd1 2.4070(12) .
